data_9015055
loop_
_publ_author_name
'Dorsam, G.'
'Liebscher, A.'
'Wunder, B.'
'Franz, G.'
'Gottschalk, M.'

_publ_section_title
;
 Synthesis of Pb-zoisite and Pb-lawsonite
;
_journal_name_full 'Neues Jahrbuch fur Mineralogie, Abhandlungen'
_journal_page_first 99
_journal_page_last 110
_journal_volume 188
_journal_year 2011
_chemical_compound_source Synthetic
_chemical_formula_sum 'Al3 H O13 Pb2 Si3'
_space_group_IT_number 62
_symmetry_space_group_name_Hall '-P 2ac 2n'
_symmetry_space_group_name_H-M 'P n m a'
_cell_angle_alpha 90
_cell_angle_beta 90
_cell_angle_gamma 90
_cell_formula_units_Z 4
_cell_length_a 16.4529
_cell_length_b 5.6432
_cell_length_c 10.3631
_cell_volume 962.183
_database_code_amcsd 0018957
_exptl_crystal_density_diffrn 5.444
_cod_original_formula_sum 'Pb2 Al3 Si3 O13 H'
_cod_database_code 9015055
_amcsd_formula_title Pb2Al3Si3O12(OH)

loop_
_space_group_symop_operation_xyz
x,y,z
x,1/2-y,z
-x,1/2+y,-z
1/2-x,1/2+y,1/2+z
1/2+x,1/2-y,1/2-z
1/2+x,y,1/2-z
1/2-x,-y,1/2+z
-x,-y,-z

loop_
_atom_site_label
_atom_site_fract_x
_atom_site_fract_y
_atom_site_fract_z
_atom_site_U_iso_or_equiv
_atom_site_type_symbol
_atom_site_attached_hydrogens
Pbl 0.12520 0.25000 0.56280 0.00710 Pb 0
Pb2 0.03710 0.25000 0.88240 0.01050 Pb 0
Al2 0.38490 0.75000 0.70230 0.00500 Al 0
Al1 0.24260 -0.00480 0.81150 0.00300 Al 0
Si1 -0.09110 0.25000 0.60670 0.00500 Si 0
Si2 0.08140 0.75000 0.71160 0.00300 Si 0
Si3 0.33230 0.25000 0.57480 0.00300 Si 0
Ol -0.13990 0.49210 0.64850 0.00700 O 0
O2 0.38930 0.48800 0.58650 0.00500 O 0
O3 0.13210 -0.01600 0.75880 0.00500 O 0
O4 0.27330 0.75000 0.70730 0.00500 O 0
O5 0.26100 0.25000 0.68760 0.00300 O 0
O6 0.27940 0.25000 0.43940 0.00200 O 0
O7 -0.00190 0.25000 0.66730 0.00800 O 0
O8 -0.00630 0.75000 0.77140 0.00900 O 0
O9 0.08180 0.75000 0.55110 0.00700 O 0
O-H10 0.22200 0.25000 0.91900 0.01200 O 1

loop_
_cod_changelog_entry_id
_cod_changelog_entry_author
_cod_changelog_entry_date
_cod_changelog_entry_text
1
;cod-tools version 3.8.0
Id: cif_guess_AMCSD_atom_types 9581 2023-05-17 12:35:41Z saulius
;
2023-05-18T08:45:34+03:00
;Derived atom types and hydrogen counts
from atom names that follow the AMCSD naming convention
(Wat == water, O-H == hydroxyl).
;

loop_
_cod_related_entry_id
_cod_related_entry_database
_cod_related_entry_code
1 AMCSD 0018957
